data_4341038
loop_
_publ_author_name
'Scheuermann, Margaret L.'
'Semproni, Scott P.'
'Pappas, Iraklis'
'Chirik, Paul J.'

_publ_section_title
;
 Carbon dioxide hydrosilylation promoted by cobalt pincer complexes.
;
_journal_issue 18
_journal_name_full 'Inorganic chemistry'
_journal_page_first 9463
_journal_page_last 9465
_journal_paper_doi 10.1021/ic501901n
_journal_volume 53
_journal_year 2014
_chemical_formula_sum 'C24 H44 Co N O2 P2'
_chemical_formula_weight 499.47
_chemical_name_systematic
;
 ?
;
_space_group_IT_number 76
_symmetry_cell_setting tetragonal
_symmetry_space_group_name_Hall 'P 4w'
_symmetry_space_group_name_H-M 'P 41'
_atom_sites_solution_hydrogens geom
_atom_sites_solution_primary direct
_atom_sites_solution_secondary difmap
_audit_creation_method SHELXL-97
_cell_angle_alpha 90.000
_cell_angle_beta 90.000
_cell_angle_gamma 90.000
_cell_formula_units_Z 4
_cell_length_a 10.730(5)
_cell_length_b 10.730(5)
_cell_length_c 22.813(5)
_cell_measurement_reflns_used 9934
_cell_measurement_temperature 100(2)
_cell_measurement_theta_max 27.62
_cell_measurement_theta_min 3.23
_cell_volume 2626.5(18)
_computing_cell_refinement 'Bruker SAINT'
_computing_data_collection 'Bruker APEX2'
_computing_data_reduction 'Bruker SAINT'
_computing_molecular_graphics 'ORTEP 3 (Farraguia, 1997)'
_computing_structure_refinement 'SHELXL-97 (Sheldrick, 2008)'
_computing_structure_solution 'SIR 92 (Giacavazzo, 1993)'
_diffrn_ambient_temperature 100(2)
_diffrn_measured_fraction_theta_full 0.996
_diffrn_measured_fraction_theta_max 0.996
_diffrn_measurement_device_type 'Bruker APEX II CCD'
_diffrn_measurement_method 'phi and omega scans'
_diffrn_radiation_monochromator graphite
_diffrn_radiation_source 'fine-focus sealed tube'
_diffrn_radiation_type MoK\a
_diffrn_radiation_wavelength 0.71073
_diffrn_reflns_av_R_equivalents 0.0234
_diffrn_reflns_av_sigmaI/netI 0.0336
_diffrn_reflns_limit_h_max 13
_diffrn_reflns_limit_h_min -13
_diffrn_reflns_limit_k_max 13
_diffrn_reflns_limit_k_min -13
_diffrn_reflns_limit_l_max 29
_diffrn_reflns_limit_l_min -29
_diffrn_reflns_number 16630
_diffrn_reflns_theta_full 27.64
_diffrn_reflns_theta_max 27.64
_diffrn_reflns_theta_min 2.61
_exptl_absorpt_coefficient_mu 0.795
_exptl_absorpt_correction_T_max 0.7456
_exptl_absorpt_correction_T_min 0.6905
_exptl_absorpt_correction_type multi-scan
_exptl_absorpt_process_details 'SADABS v2008/1 (Bruker AXS)'
_exptl_crystal_colour red
_exptl_crystal_density_diffrn 1.261
_exptl_crystal_density_method 'not measured'
_exptl_crystal_description Columnar
_exptl_crystal_F_000 1068
_exptl_crystal_size_max 0.125
_exptl_crystal_size_mid 0.096
_exptl_crystal_size_min 0.088
_refine_diff_density_max 0.295
_refine_diff_density_min -0.160
_refine_diff_density_rms 0.034
_refine_ls_abs_structure_details 'Flack H D (1983), Acta Cryst. A39, 876-881'
_refine_ls_abs_structure_Flack 0.010(9)
_refine_ls_extinction_method none
_refine_ls_goodness_of_fit_ref 0.969
_refine_ls_hydrogen_treatment mixed
_refine_ls_matrix_type full
_refine_ls_number_parameters 287
_refine_ls_number_reflns 6068
_refine_ls_number_restraints 1
_refine_ls_restrained_S_all 0.969
_refine_ls_R_factor_all 0.0198
_refine_ls_R_factor_gt 0.0194
_refine_ls_shift/su_max 0.001
_refine_ls_shift/su_mean 0.000
_refine_ls_structure_factor_coef Fsqd
_refine_ls_weighting_details 'calc w=1/[\s^2^(Fo^2^)+(0.0236P)^2^+0.0000P] where P=(Fo^2^+2Fc^2^)/3'
_refine_ls_weighting_scheme calc
_refine_ls_wR_factor_gt 0.0432
_refine_ls_wR_factor_ref 0.0434
_reflns_number_gt 6014
_reflns_number_total 6068
_reflns_threshold_expression >2\s(I)
_cod_data_source_file ic501901n_si_002.cif
_cod_data_source_block mls1
_cod_depositor_comments
;
The following automatic conversions were performed:

'_symmetry_cell_setting' value 'Tetragonal' changed to 'tetragonal'
according to
/home/saulius/struct/COD-crude-data--automatic-downloads/rss-feeds/ACS/lib/dictionaries/cif_core.dic
dictionary named 'cif_core.dic' version 2.4.2 from 2011-04-26.

Automatic conversion script
Id: cif_fix_values 2281 2013-09-26 08:29:07Z andrius 

 Adding full bibliography for 4341038--4341039.cif.
;
_cod_original_sg_symbol_H-M P4(1)
_cod_database_code 4341038

loop_
_symmetry_equiv_pos_as_xyz
'x, y, z'
'-x, -y, z+1/2'
'-y, x, z+1/4'
'y, -x, z+3/4'

loop_
_atom_site_label
_atom_site_type_symbol
_atom_site_fract_x
_atom_site_fract_y
_atom_site_fract_z
_atom_site_U_iso_or_equiv
_atom_site_adp_type
_atom_site_occupancy
_atom_site_symmetry_multiplicity
_atom_site_calc_flag
_atom_site_refinement_flags
C1 C 0.78554(16) 0.84809(18) 0.55188(8) 0.0149(3) Uani 1 1 d .
H1A H 0.8054 0.7643 0.5389 0.018 Uiso 1 1 calc R
H1B H 0.7951 0.9042 0.5189 0.018 Uiso 1 1 calc R
C2 C 0.87103(17) 0.88573(17) 0.60024(8) 0.0134(4) Uani 1 1 d .
C3 C 0.99572(17) 0.85102(17) 0.59873(8) 0.0159(4) Uani 1 1 d .
H3 H 1.0241 0.7987 0.5691 0.019 Uiso 1 1 calc R
C4 C 1.07808(17) 0.89352(17) 0.64088(8) 0.0175(4) Uani 1 1 d .
H4 H 1.1609 0.8679 0.6412 0.021 Uiso 1 1 calc R
C5 C 1.03243(17) 0.97585(18) 0.68260(8) 0.0176(4) Uani 1 1 d .
H5 H 1.0861 1.0092 0.7105 0.021 Uiso 1 1 calc R
C6 C 0.90730(17) 1.00885(18) 0.68308(8) 0.0146(4) Uani 1 1 d .
C7 C 0.85884(18) 1.10371(18) 0.72538(8) 0.0194(4) Uani 1 1 d .
H7A H 0.8726 1.1869 0.7101 0.023 Uiso 1 1 calc R
H7B H 0.9024 1.0965 0.7625 0.023 Uiso 1 1 calc R
C8 C 0.53344(18) 0.89992(18) 0.51202(8) 0.0164(4) Uani 1 1 d .
C9 C 0.39310(17) 0.8830(2) 0.52250(9) 0.0226(5) Uani 1 1 d .
H9A H 0.3706 0.9202 0.5593 0.034 Uiso 1 1 calc R
H9B H 0.3735 0.7957 0.5233 0.034 Uiso 1 1 calc R
H9C H 0.3474 0.9224 0.4914 0.034 Uiso 1 1 calc R
C10 C 0.57175(19) 0.8300(2) 0.45572(8) 0.0241(5) Uani 1 1 d .
H10A H 0.5368 0.8714 0.4222 0.036 Uiso 1 1 calc R
H10B H 0.5414 0.7459 0.4574 0.036 Uiso 1 1 calc R
H10C H 0.6610 0.8292 0.4525 0.036 Uiso 1 1 calc R
C11 C 0.5605(2) 1.0393(2) 0.50365(9) 0.0235(4) Uani 1 1 d .
H11A H 0.5132 1.0703 0.4710 0.035 Uiso 1 1 calc R
H11B H 0.6478 1.0510 0.4962 0.035 Uiso 1 1 calc R
H11C H 0.5375 1.0839 0.5385 0.035 Uiso 1 1 calc R
C12 C 0.59207(18) 0.68849(18) 0.60226(9) 0.0164(4) Uani 1 1 d .
C13 C 0.69658(19) 0.65559(18) 0.64583(9) 0.0224(4) Uani 1 1 d .
H13A H 0.6962 0.7143 0.6776 0.034 Uiso 1 1 calc R
H13B H 0.7756 0.6587 0.6262 0.034 Uiso 1 1 calc R
H13C H 0.6831 0.5732 0.6609 0.034 Uiso 1 1 calc R
C14 C 0.46786(19) 0.68251(19) 0.63515(9) 0.0224(4) Uani 1 1 d .
H14A H 0.4576 0.6011 0.6519 0.034 Uiso 1 1 calc R
H14B H 0.4008 0.6988 0.6084 0.034 Uiso 1 1 calc R
H14C H 0.4673 0.7439 0.6658 0.034 Uiso 1 1 calc R
C15 C 0.5939(2) 0.59361(19) 0.55208(10) 0.0228(4) Uani 1 1 d .
H15A H 0.5913 0.5108 0.5679 0.034 Uiso 1 1 calc R
H15B H 0.6688 0.6040 0.5296 0.034 Uiso 1 1 calc R
H15C H 0.5228 0.6066 0.5273 0.034 Uiso 1 1 calc R
C16 C 0.62709(19) 1.23746(17) 0.75140(9) 0.0216(4) Uani 1 1 d .
C17 C 0.49567(19) 1.22764(19) 0.77777(9) 0.0221(4) Uani 1 1 d .
H17A H 0.5011 1.1953 0.8169 0.033 Uiso 1 1 calc R
H17B H 0.4459 1.1728 0.7542 0.033 Uiso 1 1 calc R
H17C H 0.4579 1.3087 0.7787 0.033 Uiso 1 1 calc R
C18 C 0.7090(2) 1.3199(2) 0.79117(12) 0.0342(6) Uani 1 1 d .
H18A H 0.6748 1.4025 0.7928 0.051 Uiso 1 1 calc R
H18B H 0.7921 1.3234 0.7756 0.051 Uiso 1 1 calc R
H18C H 0.7113 1.2852 0.8299 0.051 Uiso 1 1 calc R
C19 C 0.6177(2) 1.3004(2) 0.69155(10) 0.0309(5) Uani 1 1 d .
H19A H 0.5810 1.3814 0.6960 0.046 Uiso 1 1 calc R
H19B H 0.5666 1.2507 0.6661 0.046 Uiso 1 1 calc R
H19C H 0.6995 1.3086 0.6749 0.046 Uiso 1 1 calc R
C20 C 0.68661(17) 0.97707(19) 0.80398(8) 0.0170(4) Uani 1 1 d .
C21 C 0.55698(19) 0.9196(2) 0.81098(9) 0.0235(4) Uani 1 1 d .
H21A H 0.5348 0.8762 0.7757 0.035 Uiso 1 1 calc R
H21B H 0.4973 0.9844 0.8184 0.035 Uiso 1 1 calc R
H21C H 0.5575 0.8622 0.8433 0.035 Uiso 1 1 calc R
C22 C 0.78026(19) 0.8709(2) 0.79404(8) 0.0224(4) Uani 1 1 d .
H22A H 0.7756 0.8130 0.8261 0.034 Uiso 1 1 calc R
H22B H 0.8630 0.9046 0.7918 0.034 Uiso 1 1 calc R
H22C H 0.7607 0.8286 0.7581 0.034 Uiso 1 1 calc R
C23 C 0.7223(2) 1.0462(2) 0.86018(9) 0.0268(5) Uani 1 1 d .
H23A H 0.7255 0.9882 0.8922 0.040 Uiso 1 1 calc R
H23B H 0.6613 1.1092 0.8683 0.040 Uiso 1 1 calc R
H23C H 0.8025 1.0844 0.8552 0.040 Uiso 1 1 calc R
C24 C 0.37469(17) 1.0177(2) 0.67235(8) 0.0212(4) Uani 1 1 d .
O1 O 0.47879(11) 1.04292(11) 0.64812(6) 0.0182(3) Uani 1 1 d .
O2 O 0.34978(14) 0.93710(15) 0.70843(7) 0.0303(4) Uani 1 1 d .
P1 P 0.62475(4) 0.85386(4) 0.579037(19) 0.01105(9) Uani 1 1 d .
P2 P 0.69124(4) 1.07685(4) 0.736211(19) 0.01208(9) Uani 1 1 d .
Co1 Co 0.64717(2) 0.98535(2) 0.652450(9) 0.00984(5) Uani 1 1 d .
N1 N 0.82207(13) 0.95951(13) 0.64419(6) 0.0117(3) Uani 1 1 d .
H1C H 0.3062(19) 1.0833(19) 0.6577(10) 0.017 Uiso 1 1 d .

loop_
_atom_site_aniso_label
_atom_site_aniso_U_11
_atom_site_aniso_U_22
_atom_site_aniso_U_33
_atom_site_aniso_U_23
_atom_site_aniso_U_13
_atom_site_aniso_U_12
C1 0.0118(8) 0.0167(9) 0.0162(8) -0.0009(8) 0.0014(7) 0.0010(7)
C2 0.0129(9) 0.0140(9) 0.0132(8) 0.0033(7) 0.0028(7) 0.0002(7)
C3 0.0155(9) 0.0136(8) 0.0186(8) 0.0021(7) 0.0036(7) 0.0021(7)
C4 0.0091(8) 0.0200(9) 0.0233(10) 0.0088(8) 0.0011(7) 0.0017(7)
C5 0.0137(9) 0.0240(10) 0.0151(9) 0.0063(8) -0.0038(7) -0.0061(8)
C6 0.0138(8) 0.0162(9) 0.0138(8) 0.0032(7) 0.0010(7) -0.0045(7)
C7 0.0150(9) 0.0250(10) 0.0182(9) -0.0067(8) 0.0027(8) -0.0068(8)
C8 0.0154(9) 0.0217(10) 0.0121(8) -0.0011(7) -0.0034(7) 0.0016(7)
C9 0.0148(9) 0.0348(12) 0.0182(9) -0.0007(9) -0.0047(7) 0.0019(8)
C10 0.0214(10) 0.0379(13) 0.0130(8) -0.0044(8) -0.0021(8) 0.0037(9)
C11 0.0280(11) 0.0249(11) 0.0177(9) 0.0057(8) -0.0058(8) 0.0026(8)
C12 0.0160(9) 0.0133(9) 0.0199(9) -0.0006(7) 0.0004(8) -0.0026(7)
C13 0.0268(10) 0.0131(9) 0.0272(10) 0.0039(9) -0.0060(9) 0.0000(7)
C14 0.0244(11) 0.0199(10) 0.0229(10) 0.0014(8) 0.0070(8) -0.0059(8)
C15 0.0220(10) 0.0174(10) 0.0290(11) -0.0063(8) -0.0007(9) -0.0013(8)
C16 0.0283(12) 0.0133(9) 0.0231(10) -0.0052(7) 0.0068(9) -0.0025(7)
C17 0.0242(11) 0.0174(9) 0.0247(10) -0.0047(8) 0.0058(9) 0.0041(8)
C18 0.0328(12) 0.0234(12) 0.0464(13) -0.0158(10) 0.0116(11) -0.0103(9)
C19 0.0442(15) 0.0145(10) 0.0340(12) 0.0052(9) 0.0150(11) 0.0043(9)
C20 0.0156(9) 0.0240(10) 0.0113(8) 0.0038(8) -0.0002(7) 0.0009(7)
C21 0.0190(10) 0.0283(11) 0.0232(10) 0.0119(9) 0.0027(8) -0.0030(8)
C22 0.0224(11) 0.0292(12) 0.0156(8) 0.0062(9) -0.0025(8) 0.0069(8)
C23 0.0212(11) 0.0442(14) 0.0151(9) -0.0050(9) -0.0026(8) 0.0045(9)
C24 0.0144(10) 0.0299(11) 0.0193(8) -0.0071(9) -0.0001(7) 0.0050(8)
O1 0.0119(6) 0.0223(6) 0.0204(6) -0.0008(6) 0.0006(6) 0.0040(5)
O2 0.0160(7) 0.0454(9) 0.0295(8) 0.0091(7) -0.0002(6) -0.0052(7)
P1 0.0096(2) 0.0126(2) 0.01090(18) -0.00040(18) -0.00008(17) 0.00027(17)
P2 0.0121(2) 0.0125(2) 0.01172(19) -0.00133(18) 0.00161(17) -0.00220(16)
Co1 0.00821(11) 0.01092(12) 0.01040(9) 0.00017(9) 0.00078(9) 0.00058(8)
N1 0.0110(7) 0.0127(7) 0.0112(7) 0.0025(6) 0.0013(6) -0.0001(5)

loop_
_atom_type_symbol
_atom_type_description
_atom_type_scat_dispersion_real
_atom_type_scat_dispersion_imag
_atom_type_scat_source
C C 0.0033 0.0016 'International Tables Vol C Tables 4.2.6.8 and 6.1.1.4'
H H 0.0000 0.0000 'International Tables Vol C Tables 4.2.6.8 and 6.1.1.4'
O O 0.0106 0.0060 'International Tables Vol C Tables 4.2.6.8 and 6.1.1.4'
P P 0.1023 0.0942 'International Tables Vol C Tables 4.2.6.8 and 6.1.1.4'
Co Co 0.3494 0.9721 'International Tables Vol C Tables 4.2.6.8 and 6.1.1.4'
N N 0.0061 0.0033 'International Tables Vol C Tables 4.2.6.8 and 6.1.1.4'

loop_
_geom_angle_atom_site_label_1
_geom_angle_atom_site_label_2
_geom_angle_atom_site_label_3
_geom_angle
C2 C1 P1 108.65(13)
N1 C2 C3 122.55(17)
N1 C2 C1 117.28(15)
C3 C2 C1 120.11(16)
C4 C3 C2 120.64(17)
C3 C4 C5 117.46(17)
C6 C5 C4 120.59(17)
N1 C6 C5 122.55(17)
N1 C6 C7 116.45(16)
C5 C6 C7 120.97(17)
C6 C7 P2 108.67(13)
C11 C8 C9 108.68(17)
C11 C8 C10 108.64(16)
C9 C8 C10 109.47(16)
C11 C8 P1 104.96(12)
C9 C8 P1 110.67(13)
C10 C8 P1 114.19(13)
C14 C12 C15 110.46(16)
C14 C12 C13 107.95(17)
C15 C12 C13 108.70(16)
C14 C12 P1 109.83(13)
C15 C12 P1 114.40(14)
C13 C12 P1 105.18(13)
C19 C16 C17 108.66(18)
C19 C16 C18 108.06(18)
C17 C16 C18 109.40(17)
C19 C16 P2 105.29(13)
C17 C16 P2 110.11(13)
C18 C16 P2 115.08(16)
C21 C20 C23 109.60(16)
C21 C20 C22 108.13(17)
C23 C20 C22 108.63(16)
C21 C20 P2 109.83(12)
C23 C20 P2 113.97(15)
C22 C20 P2 106.48(12)
O2 C24 O1 129.27(19)
C24 O1 Co1 137.45(13)
C1 P1 C8 102.95(9)
C1 P1 C12 103.78(9)
C8 P1 C12 112.26(9)
C1 P1 Co1 100.12(6)
C8 P1 Co1 120.42(7)
C12 P1 Co1 114.17(7)
C7 P2 C20 103.03(9)
C7 P2 C16 103.79(9)
C20 P2 C16 111.05(9)
C7 P2 Co1 99.41(6)
C20 P2 Co1 117.01(7)
C16 P2 Co1 119.24(7)
N1 Co1 O1 166.43(6)
N1 Co1 P2 86.52(5)
O1 Co1 P2 95.96(4)
N1 Co1 P1 86.51(5)
O1 Co1 P1 93.69(4)
P2 Co1 P1 165.86(2)
C6 N1 C2 115.75(15)
C6 N1 Co1 122.22(12)
C2 N1 Co1 121.98(12)

loop_
_geom_bond_atom_site_label_1
_geom_bond_atom_site_label_2
_geom_bond_distance
C1 C2 1.491(3)
C1 P1 1.8341(19)
C2 N1 1.381(2)
C2 C3 1.389(3)
C3 C4 1.383(3)
C4 C5 1.388(3)
C5 C6 1.389(3)
C6 N1 1.380(2)
C6 C7 1.496(3)
C7 P2 1.838(2)
C8 C11 1.536(3)
C8 C9 1.535(3)
C8 C10 1.543(3)
C8 P1 1.8820(19)
C12 C14 1.531(3)
C12 C15 1.532(3)
C12 C13 1.540(3)
C12 P1 1.885(2)
C16 C19 1.527(3)
C16 C17 1.537(3)
C16 C18 1.543(3)
C16 P2 1.888(2)
C20 C21 1.530(3)
C20 C23 1.530(3)
C20 C22 1.536(3)
C20 P2 1.8812(19)
C24 O2 1.223(3)
C24 O1 1.275(2)
O1 Co1 1.9120(15)
P1 Co1 2.2030(7)
P2 Co1 2.1997(7)
Co1 N1 1.9063(16)

loop_
_geom_torsion_atom_site_label_1
_geom_torsion_atom_site_label_2
_geom_torsion_atom_site_label_3
_geom_torsion_atom_site_label_4
_geom_torsion
P1 C1 C2 N1 -24.1(2)
P1 C1 C2 C3 158.56(14)
N1 C2 C3 C4 -2.4(3)
C1 C2 C3 C4 174.88(17)
C2 C3 C4 C5 -2.9(3)
C3 C4 C5 C6 2.9(3)
C4 C5 C6 N1 2.2(3)
C4 C5 C6 C7 -176.02(17)
N1 C6 C7 P2 25.6(2)
C5 C6 C7 P2 -156.05(16)
O2 C24 O1 Co1 -2.7(3)
C2 C1 P1 C8 147.51(13)
C2 C1 P1 C12 -95.32(14)
C2 C1 P1 Co1 22.85(13)
C11 C8 P1 C1 -74.92(14)
C9 C8 P1 C1 168.01(14)
C10 C8 P1 C1 43.95(16)
C11 C8 P1 C12 174.09(13)
C9 C8 P1 C12 57.02(16)
C10 C8 P1 C12 -67.04(17)
C11 C8 P1 Co1 35.21(15)
C9 C8 P1 Co1 -81.87(15)
C10 C8 P1 Co1 154.08(12)
C14 C12 P1 C1 170.96(13)
C15 C12 P1 C1 -64.17(16)
C13 C12 P1 C1 55.03(15)
C14 C12 P1 C8 -78.57(16)
C15 C12 P1 C8 46.30(17)
C13 C12 P1 C8 165.50(13)
C14 C12 P1 Co1 63.00(15)
C15 C12 P1 Co1 -172.13(12)
C13 C12 P1 Co1 -52.93(14)
C6 C7 P2 C20 94.97(14)
C6 C7 P2 C16 -149.16(13)
C6 C7 P2 Co1 -25.76(14)
C21 C20 P2 C7 -166.28(14)
C23 C20 P2 C7 70.30(15)
C22 C20 P2 C7 -49.43(15)
C21 C20 P2 C16 83.15(16)
C23 C20 P2 C16 -40.26(17)
C22 C20 P2 C16 -159.99(13)
C21 C20 P2 Co1 -58.44(15)
C23 C20 P2 Co1 178.15(12)
C22 C20 P2 Co1 58.41(14)
C19 C16 P2 C7 78.44(16)
C17 C16 P2 C7 -164.61(14)
C18 C16 P2 C7 -40.42(18)
C19 C16 P2 C20 -171.49(14)
C17 C16 P2 C20 -54.53(16)
C18 C16 P2 C20 69.65(17)
C19 C16 P2 Co1 -30.85(16)
C17 C16 P2 Co1 86.10(14)
C18 C16 P2 Co1 -149.72(14)
C24 O1 Co1 N1 -175.3(2)
C24 O1 Co1 P2 -75.35(19)
C24 O1 Co1 P1 94.30(19)
C7 P2 Co1 N1 16.58(8)
C20 P2 Co1 N1 -93.36(8)
C16 P2 Co1 N1 128.28(8)
C7 P2 Co1 O1 -150.03(8)
C20 P2 Co1 O1 100.03(8)
C16 P2 Co1 O1 -38.33(8)
C7 P2 Co1 P1 77.17(10)
C20 P2 Co1 P1 -32.77(11)
C16 P2 Co1 P1 -171.13(10)
C1 P1 Co1 N1 -13.96(7)
C8 P1 Co1 N1 -125.60(8)
C12 P1 Co1 N1 96.24(8)
C1 P1 Co1 O1 152.45(7)
C8 P1 Co1 O1 40.80(8)
C12 P1 Co1 O1 -97.35(8)
C1 P1 Co1 P2 -74.55(10)
C8 P1 Co1 P2 173.80(10)
C12 P1 Co1 P2 35.65(11)
C5 C6 N1 C2 -7.1(3)
C7 C6 N1 C2 171.22(15)
C5 C6 N1 Co1 170.25(14)
C7 C6 N1 Co1 -11.4(2)
C3 C2 N1 C6 7.2(2)
C1 C2 N1 C6 -170.13(16)
C3 C2 N1 Co1 -170.19(13)
C1 C2 N1 Co1 12.5(2)
O1 Co1 N1 C6 95.0(3)
P2 Co1 N1 C6 -5.99(13)
P1 Co1 N1 C6 -173.68(14)
O1 Co1 N1 C2 -87.8(3)
P2 Co1 N1 C2 171.20(13)
P1 Co1 N1 C2 3.51(13)
